data_7057612
loop_
_publ_author_name
'Guo, Wei'
'Du, Shuang'
'Lin, Yulong'
'Lu, Bo'
'Yang, Caiqin'
'Wang, Jing'
'Zeng, Yanli'

_publ_section_title
;
 Structural and computational insights into the enhanced solubility of
 dipfluzine by complexation: salt and salt-cocrystal
;
_journal_issue 18
_journal_name_full 'New Journal of Chemistry'
_journal_page_first 15068
_journal_paper_doi 10.1039/C8NJ01576G
_journal_volume 42
_journal_year 2018
_chemical_formula_sum 'C77 H79 F2 N5 O11'
_chemical_formula_weight 1288.45
_space_group_IT_number 4
_space_group_name_Hall 'P 2yb'
_space_group_name_H-M_alt 'P 1 21 1'
_symmetry_cell_setting monoclinic
_symmetry_space_group_name_Hall 'P 2yb'
_symmetry_space_group_name_H-M 'P 1 21 1'
_atom_sites_solution_hydrogens geom
_atom_sites_solution_primary direct
_atom_sites_solution_secondary difmap
_audit_creation_method SHELXL-97
_audit_update_record
;
2017-09-14 deposited with the CCDC.
2018-08-01 downloaded from the CCDC.
;
_cell_angle_alpha 90.00
_cell_angle_beta 97.490(8)
_cell_angle_gamma 90.00
_cell_formula_units_Z 2
_cell_length_a 26.150(9)
_cell_length_b 10.936(3)
_cell_length_c 11.963(3)
_cell_measurement_reflns_used 2416
_cell_measurement_temperature 296(2)
_cell_measurement_theta_max 20.03
_cell_measurement_theta_min 2.32
_cell_volume 3391.9(17)
_computing_cell_refinement 'Bruker SAINT (Bruker, 2009)'
_computing_data_collection 'Bruker APEX2 (Bruker, 2009)'
_computing_data_reduction 'Bruker SAINT (Bruker, 2009)'
_computing_molecular_graphics 'Bruker SHELXTL'
_computing_publication_material 'Bruker SHELXTL'
_computing_structure_refinement 'SHELXTL (Sheldrick, 2008)'
_computing_structure_solution 'SHELXTL (Sheldrick, 2008)'
_diffrn_ambient_temperature 296(2)
_diffrn_measured_fraction_theta_full 0.998
_diffrn_measured_fraction_theta_max 0.998
_diffrn_measurement_device_type 'Bruker APEX-II CCD'
_diffrn_measurement_method 'phi and omega scans'
_diffrn_radiation_monochromator graphite
_diffrn_radiation_source 'fine-focus sealed tube'
_diffrn_radiation_type MoK\a
_diffrn_radiation_wavelength 0.71073
_diffrn_reflns_av_R_equivalents 0.0549
_diffrn_reflns_av_sigmaI/netI 0.1194
_diffrn_reflns_limit_h_max 26
_diffrn_reflns_limit_h_min -31
_diffrn_reflns_limit_k_max 13
_diffrn_reflns_limit_k_min -11
_diffrn_reflns_limit_l_max 14
_diffrn_reflns_limit_l_min -13
_diffrn_reflns_number 19215
_diffrn_reflns_theta_full 25.03
_diffrn_reflns_theta_max 25.03
_diffrn_reflns_theta_min 0.79
_exptl_absorpt_coefficient_mu 0.088
_exptl_absorpt_correction_T_max 0.981
_exptl_absorpt_correction_T_min 0.976
_exptl_absorpt_correction_type multi-scan
_exptl_absorpt_process_details SADABS
_exptl_crystal_colour colorless
_exptl_crystal_density_diffrn 1.262
_exptl_crystal_density_meas ?
_exptl_crystal_density_method 'not measured'
_exptl_crystal_description strip
_exptl_crystal_F_000 1364
_exptl_crystal_size_max 0.28
_exptl_crystal_size_mid 0.24
_exptl_crystal_size_min 0.22
_refine_diff_density_max 0.193
_refine_diff_density_min -0.181
_refine_diff_density_rms 0.042
_refine_ls_abs_structure_details 'Flack H D (1983), Acta Cryst. A39, 876-881'
_refine_ls_abs_structure_Flack 3.5(13)
_refine_ls_extinction_method none
_refine_ls_goodness_of_fit_ref 1.043
_refine_ls_hydrogen_treatment mixed
_refine_ls_matrix_type full
_refine_ls_number_parameters 875
_refine_ls_number_reflns 11510
_refine_ls_number_restraints 5
_refine_ls_restrained_S_all 1.043
_refine_ls_R_factor_all 0.1396
_refine_ls_R_factor_gt 0.0572
_refine_ls_shift/su_max 0.003
_refine_ls_shift/su_mean 0.000
_refine_ls_structure_factor_coef Fsqd
_refine_ls_weighting_details 'calc w=1/[\s^2^(Fo^2^)+(0.0570P)^2^+0.0000P] where P=(Fo^2^+2Fc^2^)/3'
_refine_ls_weighting_scheme calc
_refine_ls_wR_factor_gt 0.1207
_refine_ls_wR_factor_ref 0.1714
_reflns_number_gt 5864
_reflns_number_total 11510
_reflns_threshold_expression >2sigma(I)
_cod_data_source_file c8nj01576g2.cif
_cod_data_source_block 3
_cod_depositor_comments
;
The following automatic conversions were performed:

'_exptl_crystal_density_meas' value 'none' was changed to '?' - the
value is perceived as not measured.

Automatic conversion script
Id: cif_fix_values 4973 2017-02-22 13:04:09Z antanas 

 Adding full bibliography for 7057611--7057613.cif.
;
_cod_original_cell_volume 3391.7(18)
_cod_original_sg_symbol_H-M P2(1)
_cod_database_code 7057612

loop_
_symmetry_equiv_pos_as_xyz
'x, y, z'
'-x, y+1/2, -z'

loop_
_atom_site_label
_atom_site_type_symbol
_atom_site_fract_x
_atom_site_fract_y
_atom_site_fract_z
_atom_site_U_iso_or_equiv
_atom_site_adp_type
_atom_site_occupancy
_atom_site_symmetry_multiplicity
_atom_site_calc_flag
_atom_site_refinement_flags
N1 N 0.26062(6) 0.18158(11) 1.01189(19) 0.0427(8) Uani 1 1 d D
N2 N 0.16769(10) 0.3235(2) 0.9461(2) 0.0462(8) Uani 1 1 d .
N3 N 0.27871(8) 0.26262(10) 0.52164(16) 0.0417(7) Uani 1 1 d D
N4 N 0.17777(10) 0.1503(2) 0.4639(2) 0.0447(8) Uani 1 1 d .
N5 N 0.72012(15) 0.0096(3) 0.7706(3) 0.0945(13) Uani 1 1 d .
O1 O 0.38977(12) -0.1713(3) 0.9425(4) 0.1150(14) Uani 1 1 d .
O2 O 0.42564(10) 0.5541(2) 0.4251(3) 0.0775(9) Uani 1 1 d .
O3 O 0.19485(10) 0.9014(2) 0.9479(2) 0.0675(8) Uani 1 1 d .
H3 H 0.2087 0.9111 1.0128 0.101 Uiso 1 1 calc R
O4 O 0.26305(10) 0.4716(2) 0.6437(2) 0.0666(8) Uani 1 1 d .
O5 O 0.30366(9) 0.4189(2) 0.8100(2) 0.0635(8) Uani 1 1 d .
O6 O 0.38543(9) 0.2956(2) 0.8057(2) 0.0626(8) Uani 1 1 d .
H6 H 0.3608 0.3423 0.7928 0.094 Uiso 1 1 calc R
O7 O 0.57180(10) 0.6158(2) 0.6787(3) 0.0828(9) Uani 1 1 d .
O8 O 0.60993(5) 0.4420(2) 0.72681(13) 0.0725(9) Uani 1 1 d D
O9 O 0.20570(6) 0.56265(17) 0.46830(14) 0.0677(8) Uani 1 1 d D
O10 O 0.23215(9) 1.0007(2) 0.14076(19) 0.0530(7) Uani 1 1 d .
O11 O 0.29924(8) 1.0402(2) 0.2706(2) 0.0569(7) Uani 1 1 d .
F1 F 0.62191(9) -0.0866(3) 0.8851(3) 0.1247(11) Uani 1 1 d .
F2 F 0.65068(8) 0.4014(2) 0.3573(2) 0.0931(9) Uani 1 1 d .
C1 C 0.57184(14) -0.0824(4) 0.9012(4) 0.0713(13) Uani 1 1 d .
C2 C 0.55526(15) 0.0112(3) 0.9614(3) 0.0654(12) Uani 1 1 d .
H2 H 0.5780 0.0716 0.9917 0.078 Uiso 1 1 calc R
C3 C 0.50390(13) 0.0147(3) 0.9765(3) 0.0554(11) Uani 1 1 d .
H3A H 0.4914 0.0802 1.0145 0.066 Uiso 1 1 calc R
C4 C 0.47093(13) -0.0776(3) 0.9360(3) 0.0503(10) Uani 1 1 d .
C5 C 0.48963(16) -0.1729(4) 0.8767(3) 0.0688(13) Uani 1 1 d .
H5 H 0.4672 -0.2349 0.8485 0.083 Uiso 1 1 calc R
C6 C 0.54035(17) -0.1782(4) 0.8584(4) 0.0773(13) Uani 1 1 d .
H6A H 0.5530 -0.2426 0.8192 0.093 Uiso 1 1 calc R
C7 C 0.41495(14) -0.0790(3) 0.9532(3) 0.0573(11) Uani 1 1 d .
C8 C 0.39196(12) 0.0392(3) 0.9835(3) 0.0517(10) Uani 1 1 d .
H8A H 0.4026 0.1025 0.9346 0.062 Uiso 1 1 calc R
H8B H 0.4061 0.0598 1.0602 0.062 Uiso 1 1 calc R
C9 C 0.33422(13) 0.0407(3) 0.9750(3) 0.0547(10) Uani 1 1 d .
H9A H 0.3226 -0.0226 1.0226 0.066 Uiso 1 1 calc R
H9B H 0.3192 0.0254 0.8978 0.066 Uiso 1 1 calc R
C10 C 0.31759(12) 0.1650(3) 1.0126(3) 0.0526(10) Uani 1 1 d .
H10A H 0.3345 0.1799 1.0885 0.063 Uiso 1 1 calc R
H10B H 0.3298 0.2266 0.9640 0.063 Uiso 1 1 calc R
C11 C 0.24948(13) 0.3020(3) 1.0642(3) 0.0515(10) Uani 1 1 d .
H11A H 0.2658 0.3038 1.1418 0.062 Uiso 1 1 calc R
H11B H 0.2640 0.3676 1.0239 0.062 Uiso 1 1 calc R
C12 C 0.19258(13) 0.3222(3) 1.0614(3) 0.0543(11) Uani 1 1 d .
H12A H 0.1780 0.2576 1.1028 0.065 Uiso 1 1 calc R
H12B H 0.1866 0.3995 1.0973 0.065 Uiso 1 1 calc R
C13 C 0.17550(13) 0.2023(3) 0.8976(3) 0.0525(11) Uani 1 1 d .
H13A H 0.1573 0.1982 0.8216 0.063 Uiso 1 1 calc R
H13B H 0.1615 0.1398 0.9424 0.063 Uiso 1 1 calc R
C14 C 0.23217(12) 0.1785(3) 0.8946(3) 0.0481(10) Uani 1 1 d .
H14A H 0.2367 0.0991 0.8610 0.058 Uiso 1 1 calc R
H14B H 0.2461 0.2401 0.8487 0.058 Uiso 1 1 calc R
C15 C 0.11235(13) 0.3510(3) 0.9348(3) 0.0539(11) Uani 1 1 d .
H15 H 0.0948 0.2819 0.9654 0.065 Uiso 1 1 calc R
C16 C 0.08999(14) 0.3678(3) 0.8139(3) 0.0545(11) Uani 1 1 d .
C17 C 0.11791(16) 0.4174(3) 0.7346(3) 0.0663(13) Uani 1 1 d .
H17 H 0.1527 0.4342 0.7553 0.080 Uiso 1 1 calc R
C18 C 0.09647(19) 0.4426(4) 0.6276(4) 0.0878(16) Uani 1 1 d .
H18 H 0.1157 0.4788 0.5764 0.105 Uiso 1 1 calc R
C19 C 0.0446(2) 0.4124(4) 0.5967(5) 0.119(2) Uani 1 1 d .
H19 H 0.0289 0.4289 0.5240 0.142 Uiso 1 1 calc R
C20 C 0.0174(2) 0.3600(5) 0.6708(5) 0.121(2) Uani 1 1 d .
H20 H -0.0168 0.3388 0.6487 0.145 Uiso 1 1 calc R
C21 C 0.03983(16) 0.3367(4) 0.7803(4) 0.0818(15) Uani 1 1 d .
H21 H 0.0206 0.2997 0.8310 0.098 Uiso 1 1 calc R
C22 C 0.10180(12) 0.4645(3) 1.0007(3) 0.0498(10) Uani 1 1 d .
C23 C 0.07443(14) 0.4575(4) 1.0919(4) 0.0755(14) Uani 1 1 d .
H23 H 0.0639 0.3817 1.1158 0.091 Uiso 1 1 calc R
C24 C 0.06236(15) 0.5637(5) 1.1485(4) 0.0825(15) Uani 1 1 d .
H24 H 0.0436 0.5574 1.2091 0.099 Uiso 1 1 calc R
C25 C 0.07764(14) 0.6756(4) 1.1165(4) 0.0877(16) Uani 1 1 d .
H25 H 0.0702 0.7458 1.1552 0.105 Uiso 1 1 calc R
C26 C 0.10460(15) 0.6819(4) 1.0247(4) 0.0800(15) Uani 1 1 d .
H26 H 0.1149 0.7579 1.0008 0.096 Uiso 1 1 calc R
C27 C 0.11645(15) 0.5796(3) 0.9684(4) 0.0629(12) Uani 1 1 d .
H27 H 0.1347 0.5872 0.9071 0.076 Uiso 1 1 calc R
C28 C 0.60098(14) 0.4133(4) 0.3793(4) 0.0675(13) Uani 1 1 d .
C29 C 0.57945(15) 0.3189(4) 0.4337(4) 0.0679(13) Uani 1 1 d .
H29 H 0.5983 0.2490 0.4559 0.082 Uiso 1 1 calc R
C30 C 0.52871(14) 0.3315(3) 0.4542(3) 0.0522(10) Uani 1 1 d .
H30 H 0.5128 0.2688 0.4893 0.063 Uiso 1 1 calc R
C31 C 0.50176(13) 0.4379(3) 0.4222(3) 0.0475(10) Uani 1 1 d .
C32 C 0.52512(14) 0.5305(3) 0.3682(3) 0.0574(11) Uani 1 1 d .
H32 H 0.5071 0.6018 0.3467 0.069 Uiso 1 1 calc R
C33 C 0.57512(15) 0.5164(4) 0.3465(3) 0.0601(11) Uani 1 1 d .
H33 H 0.5910 0.5776 0.3094 0.072 Uiso 1 1 calc R
C34 C 0.44605(13) 0.4534(3) 0.4405(3) 0.0472(10) Uani 1 1 d .
C35 C 0.41639(12) 0.3478(3) 0.4755(3) 0.0468(10) Uani 1 1 d .
H35A H 0.4312 0.3236 0.5508 0.056 Uiso 1 1 calc R
H35B H 0.4207 0.2799 0.4254 0.056 Uiso 1 1 calc R
C36 C 0.35927(13) 0.3698(3) 0.4758(3) 0.0556(11) Uani 1 1 d .
H36A H 0.3540 0.4364 0.5266 0.067 Uiso 1 1 calc R
H36B H 0.3434 0.3919 0.4007 0.067 Uiso 1 1 calc R
C37 C 0.33511(12) 0.2545(3) 0.5137(3) 0.0510(10) Uani 1 1 d .
H37A H 0.3407 0.1894 0.4615 0.061 Uiso 1 1 calc R
H37B H 0.3528 0.2318 0.5870 0.061 Uiso 1 1 calc R
C38 C 0.26199(12) 0.1517(3) 0.5777(3) 0.0500(10) Uani 1 1 d .
H38A H 0.2788 0.1492 0.6549 0.060 Uiso 1 1 calc R
H38B H 0.2725 0.0798 0.5391 0.060 Uiso 1 1 calc R
C39 C 0.20385(13) 0.1489(3) 0.5776(3) 0.0512(10) Uani 1 1 d .
H39A H 0.1943 0.0758 0.6158 0.061 Uiso 1 1 calc R
H39B H 0.1933 0.2193 0.6183 0.061 Uiso 1 1 calc R
C40 C 0.19035(13) 0.2676(3) 0.4154(3) 0.0523(11) Uani 1 1 d .
H40A H 0.1801 0.3336 0.4620 0.063 Uiso 1 1 calc R
H40B H 0.1712 0.2760 0.3408 0.063 Uiso 1 1 calc R
C41 C 0.24720(13) 0.2773(3) 0.4076(3) 0.0492(10) Uani 1 1 d .
H41A H 0.2545 0.3564 0.3764 0.059 Uiso 1 1 calc R
H41B H 0.2570 0.2147 0.3570 0.059 Uiso 1 1 calc R
C42 C 0.12113(13) 0.1342(3) 0.4599(3) 0.0512(10) Uani 1 1 d .
H42 H 0.1071 0.2051 0.4957 0.061 Uiso 1 1 calc R
C43 C 0.10837(12) 0.0212(3) 0.5211(3) 0.0485(10) Uani 1 1 d .
C44 C 0.07876(14) 0.0290(4) 0.6080(4) 0.0731(13) Uani 1 1 d .
H44 H 0.0679 0.1049 0.6308 0.088 Uiso 1 1 calc R
C45 C 0.06511(16) -0.0768(5) 0.6618(4) 0.0916(16) Uani 1 1 d .
H45 H 0.0457 -0.0708 0.7214 0.110 Uiso 1 1 calc R
C46 C 0.08000(16) -0.1899(4) 0.6276(4) 0.0849(16) Uani 1 1 d .
H46 H 0.0705 -0.2603 0.6634 0.102 Uiso 1 1 calc R
C47 C 0.10921(16) -0.1980(4) 0.5394(4) 0.0738(14) Uani 1 1 d .
H47 H 0.1189 -0.2740 0.5143 0.089 Uiso 1 1 calc R
C48 C 0.12386(15) -0.0926(4) 0.4891(4) 0.0658(13) Uani 1 1 d .
H48 H 0.1448 -0.0984 0.4321 0.079 Uiso 1 1 calc R
C49 C 0.09532(12) 0.1262(3) 0.3378(3) 0.0457(10) Uani 1 1 d .
C50 C 0.04525(14) 0.1685(4) 0.3105(4) 0.0647(12) Uani 1 1 d .
H50 H 0.0292 0.2085 0.3650 0.078 Uiso 1 1 calc R
C51 C 0.01921(16) 0.1525(4) 0.2050(4) 0.0844(16) Uani 1 1 d .
H51 H -0.0145 0.1809 0.1887 0.101 Uiso 1 1 calc R
C52 C 0.04232(15) 0.0948(4) 0.1229(4) 0.0752(14) Uani 1 1 d .
H52 H 0.0245 0.0833 0.0512 0.090 Uiso 1 1 calc R
C53 C 0.09205(16) 0.0545(4) 0.1486(4) 0.0696(13) Uani 1 1 d .
H53 H 0.1080 0.0155 0.0934 0.083 Uiso 1 1 calc R
C54 C 0.11897(14) 0.0705(3) 0.2551(3) 0.0565(11) Uani 1 1 d .
H54 H 0.1529 0.0438 0.2707 0.068 Uiso 1 1 calc R
C55 C 0.21603(13) 0.8023(3) 0.9016(3) 0.0480(10) Uani 1 1 d .
C56 C 0.20199(15) 0.7788(3) 0.7921(3) 0.0570(11) Uani 1 1 d .
H56 H 0.1788 0.8314 0.7507 0.068 Uiso 1 1 calc R
C57 C 0.22047(14) 0.6800(3) 0.7381(3) 0.0588(11) Uani 1 1 d .
H57 H 0.2105 0.6667 0.6616 0.071 Uiso 1 1 calc R
C58 C 0.25461(12) 0.6005(3) 0.8013(3) 0.0405(9) Uani 1 1 d .
C59 C 0.26880(14) 0.6249(3) 0.9106(3) 0.0574(11) Uani 1 1 d .
H59 H 0.2922 0.5730 0.9522 0.069 Uiso 1 1 calc R
C60 C 0.25017(16) 0.7239(3) 0.9639(3) 0.0648(13) Uani 1 1 d .
H60 H 0.2603 0.7377 1.0403 0.078 Uiso 1 1 calc R
C61 C 0.27499(13) 0.4900(3) 0.7480(3) 0.0469(10) Uani 1 1 d .
C62 C 0.42906(13) 0.3530(3) 0.7839(3) 0.0456(10) Uani 1 1 d .
C63 C 0.42941(14) 0.4726(3) 0.7450(3) 0.0505(10) Uani 1 1 d .
H63 H 0.3994 0.5191 0.7362 0.061 Uiso 1 1 calc R
C64 C 0.47524(14) 0.5212(3) 0.7196(3) 0.0530(11) Uani 1 1 d .
H64 H 0.4755 0.6004 0.6914 0.064 Uiso 1 1 calc R
C65 C 0.52133(13) 0.4550(3) 0.7351(3) 0.0434(9) Uani 1 1 d .
C66 C 0.51991(14) 0.3385(3) 0.7761(3) 0.0485(10) Uani 1 1 d .
H66 H 0.5501 0.2926 0.7872 0.058 Uiso 1 1 calc R
C67 C 0.47475(13) 0.2883(3) 0.8012(3) 0.0478(10) Uani 1 1 d .
H67 H 0.4749 0.2095 0.8303 0.057 Uiso 1 1 calc R
C68 C 0.56932(14) 0.5129(3) 0.7088(3) 0.0493(10) Uani 1 1 d .
C69 C 0.22034(14) 0.6634(3) 0.4156(3) 0.0511(10) Uani 1 1 d .
C70 C 0.19151(14) 0.6945(3) 0.3158(3) 0.0547(11) Uani 1 1 d .
H70 H 0.1632 0.6468 0.2879 0.066 Uiso 1 1 calc R
C71 C 0.20400(13) 0.7962(3) 0.2560(3) 0.0466(10) Uani 1 1 d .
H71 H 0.1843 0.8167 0.1881 0.056 Uiso 1 1 calc R
C72 C 0.24647(13) 0.8679(3) 0.2982(3) 0.0415(9) Uani 1 1 d .
C73 C 0.27492(14) 0.8361(3) 0.3979(3) 0.0503(10) Uani 1 1 d .
H73 H 0.3034 0.8828 0.4262 0.060 Uiso 1 1 calc R
C74 C 0.26166(15) 0.7352(3) 0.4568(3) 0.0537(11) Uani 1 1 d .
H74 H 0.2809 0.7155 0.5253 0.064 Uiso 1 1 calc R
C75 C 0.26018(13) 0.9768(3) 0.2326(3) 0.0431(9) Uani 1 1 d .
C76 C 0.64923(17) 0.1712(4) 0.7864(5) 0.0964(18) Uani 1 1 d .
H76A H 0.6190 0.1301 0.8047 0.145 Uiso 1 1 calc R
H76B H 0.6411 0.2140 0.7163 0.145 Uiso 1 1 calc R
H76C H 0.6610 0.2284 0.8450 0.145 Uiso 1 1 calc R
C77 C 0.68965(18) 0.0815(4) 0.7759(4) 0.0794(15) Uani 1 1 d .
H3' H 0.2700(2) 0.3290(3) 0.5577(4) 0.084(13) Uiso 1 1 d D
H1' H 0.24314(12) 0.1182(3) 1.0340(6) 0.084(13) Uiso 1 1 d D
H9 H 0.22787(11) 0.5350(6) 0.5204(3) 0.081(13) Uiso 1 1 d D
H8 H 0.63067(9) 0.4565(10) 0.6793(3) 0.045(9) Uiso 1 1 d D

loop_
_atom_site_aniso_label
_atom_site_aniso_U_11
_atom_site_aniso_U_22
_atom_site_aniso_U_33
_atom_site_aniso_U_23
_atom_site_aniso_U_13
_atom_site_aniso_U_12
N1 0.0459(15) 0.0392(14) 0.0434(16) 0.0011(13) 0.0072(13) 0.0053(13)
N2 0.0448(15) 0.0380(14) 0.0553(18) 0.0020(13) 0.0045(14) 0.0021(13)
N3 0.0478(15) 0.0406(14) 0.0368(16) -0.0040(12) 0.0064(13) 0.0005(13)
N4 0.0435(15) 0.0501(16) 0.0413(16) 0.0012(13) 0.0083(13) -0.0051(14)
N5 0.120(3) 0.070(2) 0.099(3) 0.007(2) 0.032(2) 0.017(2)
O1 0.077(2) 0.0580(17) 0.211(4) -0.031(2) 0.024(2) -0.0031(17)
O2 0.0852(18) 0.0419(14) 0.107(2) 0.0118(15) 0.0196(16) 0.0049(14)
O3 0.0886(18) 0.0491(14) 0.0625(17) -0.0117(12) 0.0010(14) 0.0190(14)
O4 0.1028(18) 0.0451(13) 0.0533(16) -0.0058(12) 0.0147(14) 0.0161(14)
O5 0.0659(15) 0.0555(14) 0.0717(17) 0.0136(13) 0.0184(13) 0.0254(13)
O6 0.0571(14) 0.0507(14) 0.0820(19) 0.0132(13) 0.0168(13) 0.0086(13)
O7 0.0812(17) 0.0440(13) 0.129(2) 0.0346(15) 0.0348(17) 0.0014(14)
O8 0.0583(14) 0.0555(14) 0.107(2) 0.0183(15) 0.0227(15) 0.0054(14)
O9 0.0978(19) 0.0440(13) 0.0626(17) 0.0084(13) 0.0151(15) -0.0032(14)
O10 0.0652(14) 0.0557(14) 0.0381(13) 0.0056(11) 0.0071(11) -0.0035(12)
O11 0.0513(13) 0.0445(13) 0.0766(17) -0.0078(13) 0.0141(12) -0.0065(12)
F1 0.0813(14) 0.1123(19) 0.193(3) 0.0557(19) 0.0641(16) 0.0356(15)
F2 0.0572(13) 0.126(2) 0.0955(19) 0.0174(16) 0.0075(13) -0.0195(14)
C1 0.056(2) 0.069(2) 0.094(3) 0.024(2) 0.031(2) 0.017(2)
C2 0.069(2) 0.055(2) 0.073(3) 0.013(2) 0.014(2) 0.010(2)
C3 0.061(2) 0.056(2) 0.052(2) 0.0019(18) 0.0177(18) 0.0163(19)
C4 0.055(2) 0.0487(19) 0.046(2) 0.0037(17) 0.0034(17) 0.0152(18)
C5 0.083(3) 0.059(2) 0.064(3) 0.001(2) 0.006(2) 0.027(2)
C6 0.101(3) 0.075(3) 0.062(3) 0.020(2) 0.033(2) 0.039(2)
C7 0.065(2) 0.048(2) 0.060(2) 0.0051(19) 0.0107(19) 0.002(2)
C8 0.058(2) 0.052(2) 0.045(2) -0.0023(18) 0.0089(17) 0.0120(18)
C9 0.058(2) 0.053(2) 0.056(2) 0.0003(19) 0.0174(18) 0.0099(19)
C10 0.049(2) 0.054(2) 0.056(2) 0.0037(18) 0.0119(17) 0.0073(18)
C11 0.052(2) 0.048(2) 0.053(2) -0.0061(18) 0.0019(18) 0.0079(18)
C12 0.061(2) 0.052(2) 0.049(2) -0.0074(18) 0.0051(18) 0.0085(19)
C13 0.054(2) 0.0373(18) 0.065(3) -0.0006(18) 0.0058(19) 0.0054(17)
C14 0.055(2) 0.050(2) 0.040(2) 0.0003(16) 0.0116(16) 0.0071(18)
C15 0.0462(19) 0.0408(19) 0.077(3) -0.0002(18) 0.0178(18) 0.0014(17)
C16 0.053(2) 0.045(2) 0.064(3) -0.0058(19) 0.0013(19) -0.0025(18)
C17 0.070(2) 0.060(2) 0.064(3) 0.000(2) -0.012(2) 0.010(2)
C18 0.132(4) 0.057(2) 0.070(3) -0.010(2) -0.005(3) 0.039(3)
C19 0.151(4) 0.100(3) 0.088(4) -0.033(3) -0.046(4) 0.068(3)
C20 0.073(3) 0.148(5) 0.130(5) -0.056(4) -0.029(3) 0.035(3)
C21 0.050(2) 0.075(3) 0.118(4) -0.025(3) 0.002(3) 0.003(2)
C22 0.0393(18) 0.055(2) 0.055(2) -0.0070(18) 0.0073(17) 0.0105(17)
C23 0.062(2) 0.074(3) 0.093(3) -0.002(3) 0.022(2) -0.006(2)
C24 0.057(2) 0.117(4) 0.078(3) -0.023(3) 0.026(2) -0.003(3)
C25 0.047(2) 0.091(3) 0.123(4) -0.049(3) 0.003(2) 0.013(2)
C26 0.061(3) 0.061(2) 0.114(4) -0.028(3) -0.006(3) 0.005(2)
C27 0.065(2) 0.052(2) 0.072(3) -0.008(2) 0.010(2) 0.001(2)
C28 0.043(2) 0.088(3) 0.068(3) 0.001(2) -0.005(2) -0.021(2)
C29 0.062(2) 0.063(2) 0.077(3) 0.012(2) 0.002(2) -0.007(2)
C30 0.063(2) 0.0453(19) 0.048(2) -0.0002(17) 0.0076(18) -0.0021(19)
C31 0.055(2) 0.0403(18) 0.046(2) 0.0027(16) 0.0021(17) -0.0147(17)
C32 0.072(2) 0.047(2) 0.052(2) 0.0020(18) 0.005(2) -0.006(2)
C33 0.071(2) 0.057(2) 0.054(2) 0.0036(19) 0.013(2) -0.022(2)
C34 0.058(2) 0.0365(18) 0.046(2) -0.0094(16) 0.0027(18) -0.0008(18)
C35 0.052(2) 0.0393(18) 0.049(2) -0.0077(16) 0.0079(17) -0.0024(17)
C36 0.060(2) 0.050(2) 0.055(2) -0.0062(18) 0.0024(19) -0.0054(19)
C37 0.051(2) 0.049(2) 0.052(2) -0.0033(18) 0.0064(18) -0.0008(18)
C38 0.052(2) 0.0409(19) 0.056(2) 0.0069(17) 0.0055(18) -0.0017(17)
C39 0.058(2) 0.046(2) 0.050(2) 0.0062(17) 0.0105(18) -0.0032(18)
C40 0.054(2) 0.0404(19) 0.061(2) 0.0002(18) 0.0037(19) 0.0034(18)
C41 0.055(2) 0.0434(19) 0.049(2) -0.0061(17) 0.0074(17) -0.0106(18)
C42 0.0481(19) 0.044(2) 0.064(2) 0.0038(18) 0.0148(18) 0.0054(17)
C43 0.0425(18) 0.057(2) 0.047(2) 0.0026(18) 0.0097(16) -0.0035(18)
C44 0.062(2) 0.084(3) 0.078(3) -0.002(3) 0.026(2) 0.001(2)
C45 0.067(2) 0.134(4) 0.080(3) 0.034(3) 0.031(2) 0.001(3)
C46 0.058(2) 0.093(3) 0.104(4) 0.033(3) 0.009(2) -0.009(3)
C47 0.067(3) 0.060(2) 0.092(3) 0.021(2) 0.001(2) -0.016(2)
C48 0.066(2) 0.065(3) 0.067(3) 0.017(2) 0.011(2) -0.003(2)
C49 0.0453(19) 0.0434(19) 0.049(2) -0.0047(17) 0.0094(17) 0.0021(17)
C50 0.053(2) 0.080(3) 0.062(3) 0.002(2) 0.010(2) 0.011(2)
C51 0.054(2) 0.100(3) 0.097(4) 0.002(3) 0.001(2) 0.019(3)
C52 0.066(3) 0.084(3) 0.070(3) 0.008(2) -0.013(2) -0.016(2)
C53 0.087(3) 0.056(2) 0.066(3) -0.001(2) 0.011(2) -0.018(2)
C54 0.057(2) 0.058(2) 0.054(2) -0.0078(19) 0.0059(19) 0.002(2)
C55 0.057(2) 0.0394(19) 0.048(2) -0.0015(17) 0.0071(18) -0.0006(18)
C56 0.074(2) 0.045(2) 0.048(2) -0.0034(18) -0.009(2) 0.019(2)
C57 0.084(3) 0.046(2) 0.045(2) -0.0047(18) 0.008(2) 0.012(2)
C58 0.0461(18) 0.0351(17) 0.041(2) 0.0068(15) 0.0068(16) 0.0034(16)
C59 0.067(2) 0.047(2) 0.055(2) 0.0076(18) -0.002(2) 0.0140(19)
C60 0.094(3) 0.049(2) 0.047(2) -0.0015(19) -0.008(2) 0.011(2)
C61 0.0504(19) 0.0365(19) 0.058(2) 0.0039(17) 0.0230(17) 0.0029(17)
C62 0.053(2) 0.0444(19) 0.041(2) 0.0001(16) 0.0110(17) 0.0038(17)
C63 0.056(2) 0.043(2) 0.053(2) 0.0119(17) 0.0106(18) 0.0151(18)
C64 0.070(2) 0.0431(19) 0.044(2) 0.0035(17) 0.0004(19) 0.0034(19)
C65 0.060(2) 0.0344(17) 0.0339(19) -0.0054(15) -0.0004(16) 0.0052(17)
C66 0.053(2) 0.0342(18) 0.059(2) 0.0051(17) 0.0084(18) 0.0093(17)
C67 0.061(2) 0.0326(17) 0.051(2) 0.0123(16) 0.0143(18) 0.0047(17)
C68 0.061(2) 0.0394(19) 0.048(2) -0.0079(17) 0.0074(18) 0.0093(18)
C69 0.065(2) 0.043(2) 0.047(2) 0.0031(17) 0.0118(18) -0.0026(19)
C70 0.064(2) 0.048(2) 0.052(2) 0.0024(18) 0.0062(19) -0.0147(19)
C71 0.050(2) 0.0414(19) 0.047(2) -0.0017(17) 0.0021(17) -0.0029(17)
C72 0.055(2) 0.0321(17) 0.0393(19) 0.0000(15) 0.0131(16) 0.0036(16)
C73 0.056(2) 0.046(2) 0.046(2) -0.0008(17) -0.0018(18) -0.0024(18)
C74 0.071(2) 0.052(2) 0.036(2) 0.0006(17) -0.0015(19) 0.000(2)
C75 0.059(2) 0.0350(17) 0.0388(19) -0.0072(15) 0.0200(16) 0.0105(17)
C76 0.087(3) 0.063(3) 0.141(5) -0.002(3) 0.022(3) 0.014(3)
C77 0.096(3) 0.058(3) 0.087(3) 0.012(2) 0.021(3) -0.013(3)

loop_
_atom_type_symbol
_atom_type_description
_atom_type_scat_dispersion_real
_atom_type_scat_dispersion_imag
_atom_type_scat_source
C C 0.0033 0.0016 'International Tables Vol C Tables 4.2.6.8 and 6.1.1.4'
H H 0.0000 0.0000 'International Tables Vol C Tables 4.2.6.8 and 6.1.1.4'
N N 0.0061 0.0033 'International Tables Vol C Tables 4.2.6.8 and 6.1.1.4'
O O 0.0106 0.0060 'International Tables Vol C Tables 4.2.6.8 and 6.1.1.4'
F F 0.0171 0.0103 'International Tables Vol C Tables 4.2.6.8 and 6.1.1.4'

loop_
_geom_angle_atom_site_label_1
_geom_angle_atom_site_label_2
_geom_angle_atom_site_label_3
_geom_angle
C14 N1 C10 112.0(2)
C14 N1 C11 108.1(2)
C10 N1 C11 110.5(2)
C12 N2 C15 113.9(3)
C12 N2 C13 107.4(3)
C15 N2 C13 109.5(3)
C38 N3 C37 109.5(2)
C38 N3 C41 109.8(2)
C37 N3 C41 112.1(2)
C39 N4 C40 106.3(3)
C39 N4 C42 112.1(3)
C40 N4 C42 111.5(3)
F1 C1 C2 119.1(4)
F1 C1 C6 117.5(4)
C2 C1 C6 123.4(4)
C1 C2 C3 118.4(4)
C2 C3 C4 120.7(3)
C3 C4 C5 119.0(3)
C3 C4 C7 122.4(3)
C5 C4 C7 118.5(3)
C6 C5 C4 121.8(4)
C5 C6 C1 116.6(4)
O1 C7 C8 121.4(3)
O1 C7 C4 121.5(3)
C8 C7 C4 117.1(3)
C7 C8 C9 115.3(3)
C8 C9 C10 108.4(3)
N1 C10 C9 115.5(3)
C12 C11 N1 111.4(3)
N2 C12 C11 110.2(3)
N2 C13 C14 110.6(3)
N1 C14 C13 110.1(3)
N2 C15 C16 111.7(3)
N2 C15 C22 111.4(3)
C16 C15 C22 109.1(3)
C21 C16 C17 118.0(4)
C21 C16 C15 119.5(4)
C17 C16 C15 122.4(3)
C18 C17 C16 122.5(4)
C17 C18 C19 118.0(5)
C20 C19 C18 120.5(5)
C19 C20 C21 120.7(5)
C16 C21 C20 120.3(5)
C23 C22 C27 117.4(4)
C23 C22 C15 120.9(3)
C27 C22 C15 121.6(3)
C22 C23 C24 120.5(4)
C25 C24 C23 121.1(4)
C24 C25 C26 118.0(4)
C27 C26 C25 121.6(4)
C26 C27 C22 121.3(4)
C33 C28 F2 118.6(4)
C33 C28 C29 122.9(4)
F2 C28 C29 118.5(4)
C28 C29 C30 117.9(4)
C29 C30 C31 119.8(3)
C30 C31 C32 120.2(3)
C30 C31 C34 121.2(3)
C32 C31 C34 118.5(3)
C33 C32 C31 119.6(3)
C28 C33 C32 119.6(4)
O2 C34 C35 120.6(3)
O2 C34 C31 119.2(3)
C35 C34 C31 120.3(3)
C34 C35 C36 115.5(3)
C37 C36 C35 108.7(3)
N3 C37 C36 115.2(3)
N3 C38 C39 111.7(3)
N4 C39 C38 110.6(3)
N4 C40 C41 111.2(3)
C40 C41 N3 111.3(3)
N4 C42 C43 111.5(3)
N4 C42 C49 110.6(3)
C43 C42 C49 108.7(3)
C48 C43 C44 118.7(4)
C48 C43 C42 121.2(3)
C44 C43 C42 120.1(3)
C43 C44 C45 120.0(4)
C46 C45 C44 120.7(4)
C45 C46 C47 119.3(4)
C48 C47 C46 119.5(4)
C43 C48 C47 121.7(4)
C54 C49 C50 118.5(3)
C54 C49 C42 121.9(3)
C50 C49 C42 119.4(3)
C51 C50 C49 121.1(4)
C52 C51 C50 120.5(4)
C51 C52 C53 118.8(4)
C52 C53 C54 121.3(4)
C49 C54 C53 119.7(4)
C56 C55 O3 118.3(3)
C56 C55 C60 119.0(3)
O3 C55 C60 122.7(3)
C55 C56 C57 122.7(3)
C56 C57 C58 118.2(3)
C59 C58 C57 118.7(3)
C59 C58 C61 120.6(3)
C57 C58 C61 120.7(3)
C58 C59 C60 122.7(3)
C59 C60 C55 118.7(4)
O5 C61 O4 122.5(3)
O5 C61 C58 117.9(3)
O4 C61 C58 119.6(3)
O6 C62 C67 117.9(3)
O6 C62 C63 122.8(3)
C67 C62 C63 119.3(3)
C64 C63 C62 118.7(3)
C63 C64 C65 122.0(3)
C66 C65 C64 117.9(3)
C66 C65 C68 122.7(3)
C64 C65 C68 119.5(3)
C67 C66 C65 121.1(3)
C66 C67 C62 121.0(3)
O7 C68 O8 122.4(3)
O7 C68 C65 123.6(3)
O8 C68 C65 113.9(3)
O9 C69 C70 116.9(3)
O9 C69 C74 123.8(3)
C70 C69 C74 119.3(3)
C69 C70 C71 120.7(3)
C70 C71 C72 119.6(3)
C73 C72 C71 119.3(3)
C73 C72 C75 121.4(3)
C71 C72 C75 119.3(3)
C72 C73 C74 120.4(3)
C69 C74 C73 120.9(3)
O10 C75 O11 123.1(3)
O10 C75 C72 117.9(3)
O11 C75 C72 118.9(3)
N5 C77 C76 177.4(5)

loop_
_geom_bond_atom_site_label_1
_geom_bond_atom_site_label_2
_geom_bond_distance
N1 C14 1.500(4)
N1 C10 1.499(4)
N1 C11 1.503(4)
N2 C12 1.446(4)
N2 C15 1.467(4)
N2 C13 1.472(4)
N3 C38 1.480(4)
N3 C37 1.493(4)
N3 C41 1.508(4)
N4 C39 1.440(4)
N4 C40 1.462(4)
N4 C42 1.486(4)
N5 C77 1.127(5)
O1 C7 1.203(4)
O2 C34 1.228(4)
O3 C55 1.367(4)
O4 C61 1.263(4)
O5 C61 1.253(4)
O6 C62 1.357(4)
O7 C68 1.186(4)
O8 C68 1.310(4)
O9 C69 1.350(4)
O10 C75 1.265(4)
O11 C75 1.269(4)
F1 C1 1.349(4)
F2 C28 1.365(4)
C1 C2 1.354(6)
C1 C6 1.388(6)
C2 C3 1.379(5)
C3 C4 1.374(5)
C4 C5 1.385(5)
C4 C7 1.504(5)
C5 C6 1.373(6)
C7 C8 1.490(5)
C8 C9 1.500(4)
C9 C10 1.513(5)
C11 C12 1.500(5)
C13 C14 1.509(5)
C15 C16 1.499(5)
C15 C22 1.515(5)
C16 C21 1.364(5)
C16 C17 1.381(6)
C17 C18 1.357(6)
C18 C19 1.399(7)
C19 C20 1.335(8)
C20 C21 1.387(7)
C22 C23 1.383(6)
C22 C27 1.385(5)
C23 C24 1.401(6)
C24 C25 1.357(6)
C25 C26 1.382(7)
C26 C27 1.362(6)
C28 C33 1.346(5)
C28 C29 1.379(6)
C29 C30 1.387(5)
C30 C31 1.388(5)
C31 C32 1.386(5)
C31 C34 1.511(5)
C32 C33 1.375(5)
C34 C35 1.481(5)
C35 C36 1.513(5)
C36 C37 1.506(5)
C38 C39 1.520(5)
C40 C41 1.505(5)
C42 C43 1.496(5)
C42 C49 1.529(5)
C43 C48 1.378(5)
C43 C44 1.378(5)
C44 C45 1.392(7)
C45 C46 1.376(7)
C46 C47 1.383(7)
C47 C48 1.377(6)
C49 C54 1.375(5)
C49 C50 1.387(5)
C50 C51 1.365(6)
C51 C52 1.372(6)
C52 C53 1.370(5)
C53 C54 1.385(5)
C55 C56 1.338(5)
C55 C60 1.384(5)
C56 C57 1.378(5)
C57 C58 1.396(5)
C58 C59 1.338(5)
C58 C61 1.496(4)
C59 C60 1.377(5)
C62 C67 1.380(5)
C62 C63 1.389(5)
C63 C64 1.380(5)
C64 C65 1.397(5)
C65 C66 1.367(5)
C65 C68 1.476(5)
C66 C67 1.371(5)
C69 C70 1.369(5)
C69 C74 1.374(5)
C70 C71 1.384(5)
C71 C72 1.399(5)
C72 C73 1.366(5)
C72 C75 1.496(4)
C73 C74 1.377(5)
C76 C77 1.459(6)
